data_7053408
loop_
_publ_author_name
'Starosta, Rados\/law'
'Florek, Magdalena'
'Kr\'ol, Jaros\/law'
'Puchalska, Ma\/lgorzata'
'Kochel, Andrzej'

_publ_section_title
;
 Copper(I) iodide complexes containing new aliphatic aminophosphine
 ligands and diimines---luminescent properties and antibacterial activity
;
_journal_issue 7
_journal_name_full 'New Journal of Chemistry'
_journal_page_first 1441
_journal_paper_doi 10.1039/b9nj00636b
_journal_volume 34
_journal_year 2010
_chemical_formula_moiety 'C27 H38 Cu I N5 P, 0.5(C24 H16 Cu2 I2 N4)'
_chemical_formula_sum 'C39 H46 Cu2 I2 N7 O3 P'
_chemical_formula_weight 1072.68
_chemical_name_common
'bis(Iodo-(1,10-phenanthroline-N,N')-(tris(morpholinomethyl)phosphine-P)-copper(I)) bis((mu2-Iodo)-(1,10-phenanthroline-N,N')-copper(I))'
_chemical_name_systematic
'bis(Iodo-(1,10-phenanthroline-N,N')-(tris(morpholinomethyl)phosphine-P)-copper(I)) bis((mu2-Iodo)-(1,10-phenanthroline-N,N')-copper(I))'
_space_group_IT_number 2
_symmetry_cell_setting triclinic
_symmetry_space_group_name_Hall '-P 1'
_symmetry_space_group_name_H-M 'P -1'
_atom_sites_solution_hydrogens geom
_atom_sites_solution_primary direct
_atom_sites_solution_secondary difmap
_audit_creation_method SHELXL-97
_cell_angle_alpha 83.32(3)
_cell_angle_beta 81.16(5)
_cell_angle_gamma 63.86(4)
_cell_formula_units_Z 2
_cell_length_a 9.675(3)
_cell_length_b 10.196(5)
_cell_length_c 23.342(4)
_cell_measurement_reflns_used 4611
_cell_measurement_temperature 100(2)
_cell_measurement_theta_max 25.06
_cell_measurement_theta_min 2.77
_cell_volume 2039.5(14)
_computing_cell_refinement 'CrysAlis RED (Oxford Diffraction, date)'
_computing_data_collection 'CrysAlis CCD (Oxford Diffraction, date)'
_computing_data_reduction 'CrysAlis RED '
_computing_molecular_graphics 'SHELXTL (Bruker, 1999)'
_computing_publication_material SHELXL-97
_computing_structure_refinement 'SHELXL-97 (Sheldrick, 1997)'
_computing_structure_solution 'SHELXS-97 (Sheldrick, 1997)'
_diffrn_ambient_temperature 100(2)
_diffrn_measured_fraction_theta_full 0.924
_diffrn_measured_fraction_theta_max 0.923
_diffrn_measurement_device_type KM4-CCD
_diffrn_measurement_method /w
_diffrn_radiation_monochromator graphite
_diffrn_radiation_source 'fine-focus sealed tube'
_diffrn_radiation_type MoK\a
_diffrn_radiation_wavelength 0.71073
_diffrn_reflns_av_R_equivalents 0.0308
_diffrn_reflns_av_sigmaI/netI 0.0656
_diffrn_reflns_limit_h_max 11
_diffrn_reflns_limit_h_min -11
_diffrn_reflns_limit_k_max 12
_diffrn_reflns_limit_k_min -12
_diffrn_reflns_limit_l_max 26
_diffrn_reflns_limit_l_min -27
_diffrn_reflns_number 11161
_diffrn_reflns_theta_full 25.00
_diffrn_reflns_theta_max 25.06
_diffrn_reflns_theta_min 2.77
_exptl_absorpt_coefficient_mu 2.642
_exptl_absorpt_correction_T_max 0.760
_exptl_absorpt_correction_T_min 0.683
_exptl_absorpt_correction_type analytical
_exptl_absorpt_process_details 'Oxford Diffraction, CrysAlis 1.171.30'
_exptl_crystal_colour orange
_exptl_crystal_density_diffrn 1.747
_exptl_crystal_density_method 'not measured'
_exptl_crystal_description plate
_exptl_crystal_F_000 1064
_exptl_crystal_size_max 0.15
_exptl_crystal_size_mid 0.12
_exptl_crystal_size_min 0.10
_refine_diff_density_max 0.683
_refine_diff_density_min -0.492
_refine_diff_density_rms 0.105
_refine_ls_extinction_method none
_refine_ls_goodness_of_fit_ref 0.952
_refine_ls_hydrogen_treatment constr
_refine_ls_matrix_type full
_refine_ls_number_parameters 487
_refine_ls_number_reflns 6684
_refine_ls_number_restraints 0
_refine_ls_restrained_S_all 0.952
_refine_ls_R_factor_all 0.0619
_refine_ls_R_factor_gt 0.0351
_refine_ls_shift/su_max 0.148
_refine_ls_shift/su_mean 0.024
_refine_ls_structure_factor_coef Fsqd
_refine_ls_weighting_details 'calc w=1/[\s^2^(Fo^2^)+(0.0409P)^2^+0.0000P] where P=(Fo^2^+2Fc^2^)/3'
_refine_ls_weighting_scheme calc
_refine_ls_wR_factor_gt 0.0713
_refine_ls_wR_factor_ref 0.0799
_reflns_number_gt 4633
_reflns_number_total 6684
_reflns_threshold_expression >2sigma(I)
_cod_data_source_file b9nj00636b.txt
_cod_data_source_block s31
_cod_depositor_comments
;
The following automatic conversions were performed:

'_symmetry_cell_setting' value 'Triclinic' changed to 'triclinic'
according to /home/saulius/struct/CIF-dictionaries/cif_core.dic
dictionary named 'cif_core.dic' version 2.4.2 from 2011-04-26.

Automatic conversion script
Id: cif_fix_values 1891 2012-01-12 08:04:46Z andrius 
;
_cod_original_cell_volume 2039.5(12)
_cod_database_code 7053408

loop_
_symmetry_equiv_pos_as_xyz
'x, y, z'
'-x, -y, -z'

loop_
_atom_site_label
_atom_site_type_symbol
_atom_site_fract_x
_atom_site_fract_y
_atom_site_fract_z
_atom_site_U_iso_or_equiv
_atom_site_adp_type
_atom_site_occupancy
_atom_site_symmetry_multiplicity
_atom_site_calc_flag
_atom_site_refinement_flags
I1 I 0.71906(4) 0.16219(3) 0.029264(15) 0.02811(11) Uani 1 1 d .
Cu1 Cu 0.78098(7) 0.27285(6) 0.11299(3) 0.02872(17) Uani 1 1 d .
P1 P 0.67466(18) 0.21028(15) 0.19486(7) 0.0363(4) Uani 1 1 d .
C11 C 0.6672(8) 0.2731(6) 0.2663(3) 0.0505(17) Uani 1 1 d .
H11A H 0.5950 0.2461 0.2944 0.061 Uiso 1 1 calc R
H11B H 0.7713 0.2218 0.2796 0.061 Uiso 1 1 calc R
N11 N 0.6180(5) 0.4285(5) 0.26627(19) 0.0378(12) Uani 1 1 d .
C12 C 0.5566(10) 0.4878(9) 0.3229(3) 0.084(3) Uani 1 1 d .
H12A H 0.6377 0.4415 0.3495 0.101 Uiso 1 1 calc R
H12B H 0.4683 0.4650 0.3389 0.101 Uiso 1 1 calc R
C13 C 0.5035(10) 0.6508(10) 0.3192(5) 0.115(4) Uani 1 1 d .
H13A H 0.4222 0.6969 0.2926 0.137 Uiso 1 1 calc R
H13B H 0.4575 0.6892 0.3580 0.137 Uiso 1 1 calc R
O14 O 0.6231(7) 0.6874(5) 0.2995(2) 0.0742(15) Uani 1 1 d .
C15 C 0.6822(15) 0.6345(11) 0.2441(3) 0.120(4) Uani 1 1 d .
H15A H 0.7669 0.6625 0.2280 0.144 Uiso 1 1 calc R
H15B H 0.5995 0.6793 0.2181 0.144 Uiso 1 1 calc R
C16 C 0.7422(10) 0.4727(9) 0.2462(3) 0.077(2) Uani 1 1 d .
H16A H 0.7893 0.4371 0.2070 0.093 Uiso 1 1 calc R
H16B H 0.8238 0.4279 0.2727 0.093 Uiso 1 1 calc R
C21 C 0.4672(7) 0.2823(7) 0.1889(3) 0.0487(17) Uani 1 1 d .
H21A H 0.4226 0.3905 0.1874 0.058 Uiso 1 1 calc R
H21B H 0.4550 0.2540 0.1515 0.058 Uiso 1 1 calc R
N21 N 0.3758(6) 0.2347(5) 0.2355(2) 0.0425(13) Uani 1 1 d .
C22 C 0.3251(10) 0.1334(10) 0.2166(3) 0.081(3) Uani 1 1 d .
H22A H 0.4166 0.0448 0.2027 0.098 Uiso 1 1 calc R
H22B H 0.2624 0.1801 0.1839 0.098 Uiso 1 1 calc R
C23 C 0.2307(10) 0.0911(9) 0.2654(3) 0.077(2) Uani 1 1 d .
H23A H 0.1962 0.0233 0.2517 0.092 Uiso 1 1 calc R
H23B H 0.2955 0.0394 0.2972 0.092 Uiso 1 1 calc R
O24 O 0.1002(5) 0.2150(6) 0.28675(19) 0.0642(14) Uani 1 1 d .
C25 C 0.1496(9) 0.3099(8) 0.3078(3) 0.066(2) Uani 1 1 d .
H25A H 0.2150 0.2586 0.3394 0.080 Uiso 1 1 calc R
H25B H 0.0584 0.3961 0.3237 0.080 Uiso 1 1 calc R
C26 C 0.2414(8) 0.3593(7) 0.2588(3) 0.066(2) Uani 1 1 d .
H26A H 0.1750 0.4127 0.2277 0.079 Uiso 1 1 calc R
H26B H 0.2748 0.4269 0.2734 0.079 Uiso 1 1 calc R
C31 C 0.7266(8) 0.0151(6) 0.2152(4) 0.071(2) Uani 1 1 d .
H31A H 0.6637 0.0068 0.2519 0.085 Uiso 1 1 calc R
H31B H 0.7019 -0.0283 0.1846 0.085 Uiso 1 1 calc R
N31 N 0.8892(7) -0.0656(7) 0.2224(3) 0.091(3) Uani 1 1 d .
C32 C 0.9872(8) -0.1065(7) 0.1718(3) 0.0525(18) Uani 1 1 d .
H32A H 0.9777 -0.0162 0.1483 0.063 Uiso 1 1 calc R
H32B H 0.9495 -0.1593 0.1498 0.063 Uiso 1 1 calc R
C33 C 1.1520(8) -0.1979(7) 0.1763(3) 0.0553(18) Uani 1 1 d .
H33A H 1.1941 -0.2603 0.1425 0.066 Uiso 1 1 calc R
H33B H 1.2042 -0.1323 0.1722 0.066 Uiso 1 1 calc R
O34 O 1.1939(6) -0.2855(7) 0.2241(3) 0.0904(19) Uani 1 1 d .
C35 C 1.1039(13) -0.2420(8) 0.2730(4) 0.089(3) Uani 1 1 d .
H35A H 1.1399 -0.1810 0.2910 0.106 Uiso 1 1 calc R
H35B H 1.1220 -0.3301 0.2993 0.106 Uiso 1 1 calc R
C36 C 0.9343(10) -0.1588(10) 0.2721(3) 0.075(2) Uani 1 1 d .
H36A H 0.8881 -0.2292 0.2752 0.090 Uiso 1 1 calc R
H36B H 0.8909 -0.0995 0.3067 0.090 Uiso 1 1 calc R
N41 N 0.7155(5) 0.4983(4) 0.09700(19) 0.0304(11) Uani 1 1 d .
N42 N 0.9956(5) 0.2703(4) 0.08803(18) 0.0263(10) Uani 1 1 d .
C41 C 0.5756(7) 0.6094(6) 0.1011(3) 0.0383(15) Uani 1 1 d .
H41 H 0.4875 0.5889 0.1083 0.046 Uiso 1 1 calc R
C42 C 0.5524(7) 0.7561(5) 0.0952(3) 0.0369(15) Uani 1 1 d .
H42 H 0.4504 0.8328 0.0989 0.044 Uiso 1 1 calc R
C43 C 0.6765(7) 0.7876(6) 0.0844(2) 0.0357(14) Uani 1 1 d .
H43 H 0.6622 0.8864 0.0809 0.043 Uiso 1 1 calc R
C44 C 0.8281(6) 0.6714(5) 0.0783(2) 0.0255(12) Uani 1 1 d .
C45 C 0.9639(7) 0.6950(6) 0.0625(2) 0.0300(13) Uani 1 1 d .
H45 H 0.9555 0.7919 0.0565 0.036 Uiso 1 1 calc R
C46 C 1.1033(7) 0.5809(6) 0.0560(2) 0.0306(13) Uani 1 1 d .
H46 H 1.1923 0.5991 0.0456 0.037 Uiso 1 1 calc R
C47 C 1.1235(6) 0.4323(6) 0.0642(2) 0.0266(13) Uani 1 1 d .
C48 C 1.2648(6) 0.3115(6) 0.0548(2) 0.0317(13) Uani 1 1 d .
H48 H 1.3571 0.3242 0.0443 0.038 Uiso 1 1 calc R
C49 C 1.2712(7) 0.1750(6) 0.0606(2) 0.0363(14) Uani 1 1 d .
H49 H 1.3674 0.0918 0.0538 0.044 Uiso 1 1 calc R
C50 C 1.1333(6) 0.1586(6) 0.0769(2) 0.0320(13) Uani 1 1 d .
H50 H 1.1390 0.0627 0.0802 0.038 Uiso 1 1 calc R
C51 C 0.8382(6) 0.5306(5) 0.0864(2) 0.0245(12) Uani 1 1 d .
C52 C 0.9902(6) 0.4067(5) 0.0799(2) 0.0264(12) Uani 1 1 d .
Cu2 Cu 0.06687(7) 0.35873(6) 0.50236(3) 0.02891(17) Uani 1 1 d .
I2 I -0.18267(4) 0.49325(4) 0.570339(16) 0.03259(11) Uani 1 1 d .
N60 N 0.2353(5) 0.1850(4) 0.54512(18) 0.0246(10) Uani 1 1 d .
N61 N 0.0701(5) 0.1862(4) 0.46177(17) 0.0245(10) Uani 1 1 d .
C61 C -0.0140(6) 0.1871(6) 0.4221(2) 0.0285(13) Uani 1 1 d .
H61 H -0.0902 0.2786 0.4091 0.034 Uiso 1 1 calc R
C62 C 0.0033(6) 0.0604(6) 0.3981(2) 0.0320(13) Uani 1 1 d .
H62 H -0.0591 0.0657 0.3694 0.038 Uiso 1 1 calc R
C63 C 0.1127(6) -0.0720(6) 0.4172(2) 0.0302(13) Uani 1 1 d .
H63 H 0.1262 -0.1595 0.4017 0.036 Uiso 1 1 calc R
C64 C 0.2047(6) -0.0790(5) 0.4595(2) 0.0245(12) Uani 1 1 d .
C65 C 0.3191(6) -0.2126(5) 0.4812(3) 0.0337(14) Uani 1 1 d .
H65 H 0.3362 -0.3025 0.4668 0.040 Uiso 1 1 calc R
C66 C 0.4036(6) -0.2128(6) 0.5221(3) 0.0335(14) Uani 1 1 d .
H66 H 0.4808 -0.3030 0.5355 0.040 Uiso 1 1 calc R
C67 C 0.3793(6) -0.0792(6) 0.5457(2) 0.0282(12) Uani 1 1 d .
C68 C 0.4608(6) -0.0726(6) 0.5886(2) 0.0367(14) Uani 1 1 d .
H68 H 0.5394 -0.1600 0.6033 0.044 Uiso 1 1 calc R
C69 C 0.4295(6) 0.0578(6) 0.6097(2) 0.0329(13) Uani 1 1 d .
H69 H 0.4834 0.0625 0.6396 0.040 Uiso 1 1 calc R
C70 C 0.3163(6) 0.1834(6) 0.5863(2) 0.0330(13) Uani 1 1 d .
H70 H 0.2956 0.2744 0.6007 0.040 Uiso 1 1 calc R
C71 C 0.1800(6) 0.0538(5) 0.4806(2) 0.0248(12) Uani 1 1 d .
C72 C 0.2678(6) 0.0532(5) 0.5242(2) 0.0248(12) Uani 1 1 d .

loop_
_atom_site_aniso_label
_atom_site_aniso_U_11
_atom_site_aniso_U_22
_atom_site_aniso_U_33
_atom_site_aniso_U_23
_atom_site_aniso_U_13
_atom_site_aniso_U_12
I1 0.0240(2) 0.02274(19) 0.0403(2) -0.00421(15) -0.00082(16) -0.01291(16)
Cu1 0.0258(4) 0.0197(3) 0.0390(4) -0.0020(3) -0.0013(3) -0.0090(3)
P1 0.0349(10) 0.0241(8) 0.0376(9) 0.0006(6) 0.0016(7) -0.0040(7)
C11 0.061(5) 0.043(4) 0.037(4) 0.010(3) -0.012(3) -0.014(3)
N11 0.038(3) 0.032(3) 0.031(3) -0.005(2) 0.002(2) -0.005(2)
C12 0.087(7) 0.113(7) 0.072(6) -0.057(5) 0.054(5) -0.069(6)
C13 0.048(6) 0.118(8) 0.175(10) -0.116(8) 0.016(6) -0.016(6)
O14 0.105(5) 0.079(4) 0.050(3) -0.024(3) -0.013(3) -0.044(3)
C15 0.257(14) 0.118(8) 0.044(5) -0.015(5) -0.004(7) -0.136(9)
C16 0.097(7) 0.103(7) 0.044(4) -0.037(4) 0.042(4) -0.061(6)
C21 0.041(4) 0.055(4) 0.038(4) 0.012(3) 0.007(3) -0.016(3)
N21 0.040(3) 0.032(3) 0.042(3) -0.004(2) 0.009(2) -0.007(3)
C22 0.086(6) 0.119(7) 0.058(5) -0.037(5) 0.033(4) -0.066(6)
C23 0.083(7) 0.088(6) 0.074(6) -0.031(5) 0.020(5) -0.053(6)
O24 0.046(3) 0.096(4) 0.038(3) 0.015(3) 0.002(2) -0.027(3)
C25 0.073(6) 0.047(4) 0.061(5) -0.007(4) 0.031(4) -0.020(4)
C26 0.070(5) 0.042(4) 0.058(5) 0.002(3) 0.027(4) -0.010(4)
C31 0.041(5) 0.022(3) 0.117(7) 0.007(4) 0.024(4) 0.002(3)
N31 0.067(5) 0.063(4) 0.061(4) 0.046(3) 0.029(4) 0.022(3)
C32 0.064(5) 0.044(4) 0.037(4) -0.001(3) -0.014(4) -0.010(4)
C33 0.050(5) 0.056(4) 0.040(4) -0.007(3) -0.012(3) -0.002(4)
O34 0.061(4) 0.101(5) 0.095(5) 0.050(4) -0.033(4) -0.028(3)
C35 0.150(10) 0.032(4) 0.055(6) 0.005(4) -0.050(6) -0.003(5)
C36 0.110(7) 0.119(7) 0.026(4) -0.005(4) -0.009(4) -0.075(6)
N41 0.026(3) 0.018(2) 0.045(3) -0.004(2) -0.004(2) -0.008(2)
N42 0.021(3) 0.023(2) 0.032(3) 0.0004(19) -0.008(2) -0.006(2)
C41 0.024(4) 0.020(3) 0.064(4) -0.005(3) -0.003(3) -0.003(3)
C42 0.027(4) 0.012(3) 0.055(4) -0.004(2) -0.005(3) 0.008(2)
C43 0.052(4) 0.026(3) 0.035(3) -0.004(2) -0.006(3) -0.021(3)
C44 0.033(4) 0.027(3) 0.018(3) -0.003(2) -0.008(2) -0.013(3)
C45 0.043(4) 0.027(3) 0.028(3) 0.000(2) -0.006(3) -0.022(3)
C46 0.033(4) 0.044(3) 0.024(3) -0.001(3) -0.005(3) -0.024(3)
C47 0.033(4) 0.029(3) 0.025(3) 0.006(2) -0.012(3) -0.018(3)
C48 0.022(3) 0.036(3) 0.035(3) 0.010(3) -0.011(3) -0.011(3)
C49 0.026(4) 0.041(4) 0.034(3) 0.000(3) -0.009(3) -0.007(3)
C50 0.031(4) 0.024(3) 0.034(3) 0.001(2) -0.009(3) -0.005(3)
C51 0.031(3) 0.018(3) 0.029(3) -0.001(2) -0.004(2) -0.015(3)
C52 0.039(4) 0.028(3) 0.018(3) -0.001(2) -0.009(2) -0.018(3)
Cu2 0.0289(4) 0.0203(3) 0.0329(4) 0.0015(3) -0.0015(3) -0.0077(3)
I2 0.0295(2) 0.02319(19) 0.0365(2) 0.00231(15) 0.00634(17) -0.00775(17)
N60 0.021(3) 0.019(2) 0.030(3) 0.0018(18) 0.001(2) -0.008(2)
N61 0.024(3) 0.025(2) 0.021(2) -0.0003(18) 0.004(2) -0.009(2)
C61 0.027(3) 0.030(3) 0.025(3) 0.006(2) 0.000(2) -0.011(3)
C62 0.028(3) 0.040(3) 0.031(3) -0.002(3) 0.001(3) -0.019(3)
C63 0.024(3) 0.027(3) 0.037(3) -0.009(2) 0.012(3) -0.011(3)
C64 0.018(3) 0.029(3) 0.027(3) -0.002(2) 0.004(2) -0.013(2)
C65 0.022(3) 0.015(3) 0.056(4) -0.003(3) 0.005(3) -0.004(2)
C66 0.011(3) 0.020(3) 0.059(4) 0.006(3) 0.000(3) 0.000(2)
C67 0.023(3) 0.030(3) 0.032(3) 0.008(2) -0.006(3) -0.014(3)
C68 0.025(3) 0.026(3) 0.049(4) 0.011(3) 0.001(3) -0.007(3)
C69 0.025(3) 0.035(3) 0.032(3) 0.006(3) -0.007(3) -0.008(3)
C70 0.038(4) 0.036(3) 0.028(3) 0.000(3) -0.004(3) -0.019(3)
C71 0.016(3) 0.023(3) 0.032(3) -0.001(2) 0.006(2) -0.008(2)
C72 0.025(3) 0.017(3) 0.032(3) 0.003(2) 0.003(2) -0.012(2)

loop_
_atom_type_symbol
_atom_type_description
_atom_type_scat_dispersion_real
_atom_type_scat_dispersion_imag
_atom_type_scat_source
C C 0.0033 0.0016 'International Tables Vol C Tables 4.2.6.8 and 6.1.1.4'
H H 0.0000 0.0000 'International Tables Vol C Tables 4.2.6.8 and 6.1.1.4'
Cu Cu 0.3201 1.2651 'International Tables Vol C Tables 4.2.6.8 and 6.1.1.4'
I I -0.4742 1.8119 'International Tables Vol C Tables 4.2.6.8 and 6.1.1.4'
N N 0.0061 0.0033 'International Tables Vol C Tables 4.2.6.8 and 6.1.1.4'
O O 0.0106 0.0060 'International Tables Vol C Tables 4.2.6.8 and 6.1.1.4'
P P 0.1023 0.0942 'International Tables Vol C Tables 4.2.6.8 and 6.1.1.4'

loop_
_geom_angle_atom_site_label_1
_geom_angle_atom_site_label_2
_geom_angle_atom_site_label_3
_geom_angle
_geom_angle_site_symmetry_1
_geom_angle_site_symmetry_3
N42 Cu1 N41 80.20(17) . .
N42 Cu1 P1 132.79(13) . .
N41 Cu1 P1 115.46(14) . .
N42 Cu1 I1 107.06(13) . .
N41 Cu1 I1 111.50(12) . .
P1 Cu1 I1 107.06(5) . .
C21 P1 C11 100.1(3) . .
C21 P1 C31 101.9(3) . .
C11 P1 C31 99.2(3) . .
C21 P1 Cu1 106.92(19) . .
C11 P1 Cu1 125.2(2) . .
C31 P1 Cu1 119.8(3) . .
N11 C11 P1 113.4(4) . .
N11 C11 H11A 108.9 . .
P1 C11 H11A 108.9 . .
N11 C11 H11B 108.9 . .
P1 C11 H11B 108.9 . .
H11A C11 H11B 107.7 . .
C11 N11 C12 114.0(5) . .
C11 N11 C16 113.5(5) . .
C12 N11 C16 104.7(5) . .
N11 C12 C13 110.9(7) . .
N11 C12 H12A 109.5 . .
C13 C12 H12A 109.5 . .
N11 C12 H12B 109.4 . .
C13 C12 H12B 109.5 . .
H12A C12 H12B 108.0 . .
O14 C13 C12 111.6(6) . .
O14 C13 H13A 109.3 . .
C12 C13 H13A 109.3 . .
O14 C13 H13B 109.3 . .
C12 C13 H13B 109.3 . .
H13A C13 H13B 108.0 . .
C13 O14 C15 107.5(6) . .
O14 C15 C16 110.9(6) . .
O14 C15 H15A 109.5 . .
C16 C15 H15A 109.5 . .
O14 C15 H15B 109.5 . .
C16 C15 H15B 109.4 . .
H15A C15 H15B 108.0 . .
N11 C16 C15 110.8(7) . .
N11 C16 H16A 109.5 . .
C15 C16 H16A 109.5 . .
N11 C16 H16B 109.5 . .
C15 C16 H16B 109.5 . .
H16A C16 H16B 108.1 . .
N21 C21 P1 116.4(4) . .
N21 C21 H21A 108.2 . .
P1 C21 H21A 108.2 . .
N21 C21 H21B 108.2 . .
P1 C21 H21B 108.2 . .
H21A C21 H21B 107.4 . .
C26 N21 C22 108.9(6) . .
C26 N21 C21 110.6(5) . .
C22 N21 C21 112.9(5) . .
N21 C22 C23 110.4(6) . .
N21 C22 H22A 109.6 . .
C23 C22 H22A 109.6 . .
N21 C22 H22B 109.6 . .
C23 C22 H22B 109.6 . .
H22A C22 H22B 108.1 . .
O24 C23 C22 111.1(7) . .
O24 C23 H23A 109.4 . .
C22 C23 H23A 109.4 . .
O24 C23 H23B 109.4 . .
C22 C23 H23B 109.4 . .
H23A C23 H23B 108.0 . .
C23 O24 C25 109.4(5) . .
O24 C25 C26 109.6(6) . .
O24 C25 H25A 109.8 . .
C26 C25 H25A 109.8 . .
O24 C25 H25B 109.8 . .
C26 C25 H25B 109.8 . .
H25A C25 H25B 108.2 . .
N21 C26 C25 110.4(5) . .
N21 C26 H26A 109.6 . .
C25 C26 H26A 109.6 . .
N21 C26 H26B 109.6 . .
C25 C26 H26B 109.6 . .
H26A C26 H26B 108.1 . .
N31 C31 P1 111.8(5) . .
N31 C31 H31A 109.3 . .
P1 C31 H31A 109.3 . .
N31 C31 H31B 109.3 . .
P1 C31 H31B 109.2 . .
H31A C31 H31B 107.9 . .
C32 N31 C36 116.9(6) . .
C32 N31 C31 115.1(6) . .
C36 N31 C31 119.9(6) . .
N31 C32 C33 118.0(6) . .
N31 C32 H32A 107.8 . .
C33 C32 H32A 107.8 . .
N31 C32 H32B 107.8 . .
C33 C32 H32B 107.8 . .
H32A C32 H32B 107.2 . .
O34 C33 C32 119.0(6) . .
O34 C33 H33A 107.5 . .
C32 C33 H33A 107.6 . .
O34 C33 H33B 107.6 . .
C32 C33 H33B 107.6 . .
H33A C33 H33B 107.0 . .
C35 O34 C33 117.3(6) . .
O34 C35 C36 119.5(7) . .
O34 C35 H35A 107.5 . .
C36 C35 H35A 107.4 . .
O34 C35 H35B 107.4 . .
C36 C35 H35B 107.4 . .
H35A C35 H35B 107.0 . .
N31 C36 C35 114.9(7) . .
N31 C36 H36A 108.6 . .
C35 C36 H36A 108.6 . .
N31 C36 H36B 108.5 . .
C35 C36 H36B 108.6 . .
H36A C36 H36B 107.5 . .
C41 N41 C51 117.4(4) . .
C41 N41 Cu1 129.8(4) . .
C51 N41 Cu1 112.5(3) . .
C50 N42 C52 116.8(5) . .
C50 N42 Cu1 130.2(4) . .
C52 N42 Cu1 112.9(3) . .
N41 C41 C42 122.6(5) . .
N41 C41 H41 118.7 . .
C42 C41 H41 118.7 . .
C43 C42 C41 119.6(5) . .
C43 C42 H42 120.2 . .
C41 C42 H42 120.2 . .
C42 C43 C44 119.4(5) . .
C42 C43 H43 120.3 . .
C44 C43 H43 120.3 . .
C51 C44 C43 116.4(5) . .
C51 C44 C45 120.7(5) . .
C43 C44 C45 122.9(5) . .
C46 C45 C44 120.1(5) . .
C46 C45 H45 120.0 . .
C44 C45 H45 120.0 . .
C45 C46 C47 122.6(5) . .
C45 C46 H46 118.7 . .
C47 C46 H46 118.7 . .
C48 C47 C52 117.5(5) . .
C48 C47 C46 124.3(5) . .
C52 C47 C46 118.1(5) . .
C49 C48 C47 120.0(5) . .
C49 C48 H48 120.0 . .
C47 C48 H48 120.0 . .
C48 C49 C50 119.0(5) . .
C48 C49 H49 120.5 . .
C50 C49 H49 120.5 . .
N42 C50 C49 123.4(5) . .
N42 C50 H50 118.3 . .
C49 C50 H50 118.3 . .
N41 C51 C44 124.6(5) . .
N41 C51 C52 116.2(4) . .
C44 C51 C52 119.1(5) . .
N42 C52 C47 123.1(5) . .
N42 C52 C51 117.5(5) . .
C47 C52 C51 119.4(4) . .
N61 Cu2 N60 80.80(16) . .
N61 Cu2 I2 114.46(12) . .
N60 Cu2 I2 112.49(12) . .
N61 Cu2 Cu2 139.25(12) . 2_566
N60 Cu2 Cu2 139.89(12) . 2_566
I2 Cu2 Cu2 60.34(5) . 2_566
N61 Cu2 I2 110.07(11) . 2_566
N60 Cu2 I2 112.44(11) . 2_566
I2 Cu2 I2 120.05(5) . 2_566
Cu2 Cu2 I2 59.71(5) 2_566 2_566
Cu2 I2 Cu2 59.95(5) . 2_566
C70 N60 C72 117.2(4) . .
C70 N60 Cu2 130.8(4) . .
C72 N60 Cu2 111.9(3) . .
C61 N61 C71 118.2(4) . .
C61 N61 Cu2 130.1(3) . .
C71 N61 Cu2 111.7(3) . .
N61 C61 C62 123.5(5) . .
N61 C61 H61 118.3 . .
C62 C61 H61 118.3 . .
C63 C62 C61 118.3(5) . .
C63 C62 H62 120.9 . .
C61 C62 H62 120.9 . .
C62 C63 C64 120.5(5) . .
C62 C63 H63 119.7 . .
C64 C63 H63 119.7 . .
C71 C64 C63 117.2(5) . .
C71 C64 C65 119.7(5) . .
C63 C64 C65 123.1(5) . .
C66 C65 C64 120.6(5) . .
C66 C65 H65 119.7 . .
C64 C65 H65 119.7 . .
C65 C66 C67 121.3(5) . .
C65 C66 H66 119.3 . .
C67 C66 H66 119.3 . .
C68 C67 C72 117.4(5) . .
C68 C67 C66 124.0(5) . .
C72 C67 C66 118.5(5) . .
C69 C68 C67 120.8(5) . .
C69 C68 H68 119.6 . .
C67 C68 H68 119.6 . .
C68 C69 C70 117.9(5) . .
C68 C69 H69 121.0 . .
C70 C69 H69 121.0 . .
N60 C70 C69 124.4(5) . .
N60 C70 H70 117.8 . .
C69 C70 H70 117.8 . .
N61 C71 C64 122.4(5) . .
N61 C71 C72 117.9(4) . .
C64 C71 C72 119.6(5) . .
N60 C72 C67 122.2(5) . .
N60 C72 C71 117.6(4) . .
C67 C72 C71 120.2(5) . .

loop_
_geom_bond_atom_site_label_1
_geom_bond_atom_site_label_2
_geom_bond_distance
_geom_bond_site_symmetry_2
I1 Cu1 2.6307(10) .
Cu1 N42 2.058(4) .
Cu1 N41 2.101(4) .
Cu1 P1 2.1926(19) .
P1 C21 1.830(6) .
P1 C11 1.835(6) .
P1 C31 1.846(6) .
C11 N11 1.439(7) .
C11 H11A 0.9900 .
C11 H11B 0.9900 .
N11 C12 1.447(8) .
N11 C16 1.457(8) .
C12 C13 1.503(11) .
C12 H12A 0.9900 .
C12 H12B 0.9900 .
C13 O14 1.366(10) .
C13 H13A 0.9900 .
C13 H13B 0.9900 .
O14 C15 1.398(9) .
C15 C16 1.486(11) .
C15 H15A 0.9900 .
C15 H15B 0.9900 .
C16 H16A 0.9900 .
C16 H16B 0.9900 .
C21 N21 1.470(7) .
C21 H21A 0.9900 .
C21 H21B 0.9900 .
N21 C26 1.445(8) .
N21 C22 1.456(8) .
C22 C23 1.494(9) .
C22 H22A 0.9900 .
C22 H22B 0.9900 .
C23 O24 1.409(9) .
C23 H23A 0.9900 .
C23 H23B 0.9900 .
O24 C25 1.413(8) .
C25 C26 1.516(8) .
C25 H25A 0.9900 .
C25 H25B 0.9900 .
C26 H26A 0.9900 .
C26 H26B 0.9900 .
C31 N31 1.445(9) .
C31 H31A 0.9900 .
C31 H31B 0.9900 .
N31 C32 1.376(8) .
N31 C36 1.403(8) .
C32 C33 1.463(8) .
C32 H32A 0.9900 .
C32 H32B 0.9900 .
C33 O34 1.340(7) .
C33 H33A 0.9900 .
C33 H33B 0.9900 .
O34 C35 1.315(10) .
C35 C36 1.481(11) .
C35 H35A 0.9900 .
C35 H35B 0.9900 .
C36 H36A 0.9900 .
C36 H36B 0.9900 .
N41 C41 1.326(6) .
N41 C51 1.347(6) .
N42 C50 1.328(6) .
N42 C52 1.361(6) .
C41 C42 1.405(7) .
C41 H41 0.9500 .
C42 C43 1.354(7) .
C42 H42 0.9500 .
C43 C44 1.421(8) .
C43 H43 0.9500 .
C44 C51 1.388(6) .
C44 C45 1.424(7) .
C45 C46 1.339(7) .
C45 H45 0.9500 .
C46 C47 1.432(7) .
C46 H46 0.9500 .
C47 C48 1.386(7) .
C47 C52 1.413(7) .
C48 C49 1.356(7) .
C48 H48 0.9500 .
C49 C50 1.406(7) .
C49 H49 0.9500 .
C50 H50 0.9500 .
C51 C52 1.456(7) .
Cu2 N61 2.079(4) .
Cu2 N60 2.082(4) .
Cu2 I2 2.5766(18) .
Cu2 Cu2 2.583(2) 2_566
Cu2 I2 2.5928(13) 2_566
I2 Cu2 2.5928(13) 2_566
N60 C70 1.324(6) .
N60 C72 1.369(6) .
N61 C61 1.320(6) .
N61 C71 1.374(6) .
C61 C62 1.400(7) .
C61 H61 0.9500 .
C62 C63 1.374(7) .
C62 H62 0.9500 .
C63 C64 1.403(7) .
C63 H63 0.9500 .
C64 C71 1.402(7) .
C64 C65 1.422(7) .
C65 C66 1.347(8) .
C65 H65 0.9500 .
C66 C67 1.437(7) .
C66 H66 0.9500 .
C67 C68 1.391(7) .
C67 C72 1.402(7) .
C68 C69 1.361(8) .
C68 H68 0.9500 .
C69 C70 1.387(7) .
C69 H69 0.9500 .
C70 H70 0.9500 .
C71 C72 1.420(7) .
